data_7247606
loop_
_publ_author_name
'Li, Chaoyang'
'Niu, Xinyue'
'Xu, Wan'
'Bu, Zhanwei'
'Zhang, Wenjing'
'Wang, Qilin'

_publ_section_title
;
 Distinct reactivities of ortho-chalcone-substituted organophosphines with
 activated alkynes: skeletal editing or periphery modification
;
_journal_issue 24
_journal_name_full 'Green Chemistry'
_journal_page_first 10587
_journal_page_last 10595
_journal_paper_doi 10.1039/D3GC03165A
_journal_volume 25
_journal_year 2023
_chemical_formula_moiety 'C30 H23 Cl N O2 P'
_chemical_formula_sum 'C30 H23 Cl N O2 P'
_chemical_formula_weight 495.91
_space_group_crystal_system triclinic
_space_group_IT_number 2
_space_group_name_Hall '-P 1'
_space_group_name_H-M_alt 'P -1'
_atom_sites_solution_hydrogens geom
_atom_sites_solution_primary dual
_audit_creation_date 2022-04-25
_audit_creation_method
;
Olex2 1.5-beta
(compiled 2021.12.09 svn.r5202d8cf for OlexSys, GUI svn.r6439)
;
_audit_update_record
;
2023-04-03 deposited with the CCDC.	2023-10-30 downloaded from the CCDC.
;
_cell_angle_alpha 89.918(4)
_cell_angle_beta 88.573(4)
_cell_angle_gamma 81.090(4)
_cell_formula_units_Z 2
_cell_length_a 9.7322(16)
_cell_length_b 10.0029(16)
_cell_length_c 12.561(2)
_cell_measurement_reflns_used 3945
_cell_measurement_temperature 296.15
_cell_measurement_theta_max 20.23
_cell_measurement_theta_min 2.62
_cell_volume 1207.7(3)
_computing_cell_refinement 'SAINT V8.40B (?, 2016)'
_computing_data_reduction 'SAINT V8.40B (?, 2016)'
_computing_molecular_graphics 'Olex2 1.5-beta (Dolomanov et al., 2009)'
_computing_publication_material 'Olex2 1.5-beta (Dolomanov et al., 2009)'
_computing_structure_refinement 'SHELXL 2017/1 (Sheldrick, 2015)'
_computing_structure_solution 'SHELXT 2014/5 (Sheldrick, 2014)'
_diffrn_ambient_temperature 296.15
_diffrn_measured_fraction_theta_full 0.997
_diffrn_measured_fraction_theta_max 0.997
_diffrn_measurement_device_type 'CCD area detector'
_diffrn_measurement_method 'phi and omega scans'
_diffrn_radiation_monochromator graphite
_diffrn_radiation_type MoK\a
_diffrn_radiation_wavelength 0.71073
_diffrn_reflns_av_R_equivalents 0.1030
_diffrn_reflns_av_unetI/netI 0.0924
_diffrn_reflns_Laue_measured_fraction_full 0.997
_diffrn_reflns_Laue_measured_fraction_max 0.997
_diffrn_reflns_limit_h_max 11
_diffrn_reflns_limit_h_min -11
_diffrn_reflns_limit_k_max 11
_diffrn_reflns_limit_k_min -11
_diffrn_reflns_limit_l_max 14
_diffrn_reflns_limit_l_min -14
_diffrn_reflns_number 25964
_diffrn_reflns_point_group_measured_fraction_full 0.997
_diffrn_reflns_point_group_measured_fraction_max 0.997
_diffrn_reflns_theta_full 25.074
_diffrn_reflns_theta_max 25.074
_diffrn_reflns_theta_min 2.061
_diffrn_source_current 30.0
_diffrn_source_power 1.5
_diffrn_source_voltage 50.0
_exptl_absorpt_coefficient_mu 0.254
_exptl_absorpt_correction_T_max 0.7393
_exptl_absorpt_correction_T_min 0.6908
_exptl_absorpt_correction_type none
_exptl_absorpt_process_details
;
SADABS-2016/2 (Bruker,2016/2) was used for absorption correction.
wR2(int) was 0.0842 before and 0.0767 after correction.
The Ratio of minimum to maximum transmission is 0.9344.
The \l/2 correction factor is Not present.
;
_exptl_crystal_colour colorless
_exptl_crystal_density_diffrn 1.364
_exptl_crystal_description block
_exptl_crystal_F_000 516
_exptl_crystal_size_max 0.14
_exptl_crystal_size_mid 0.12
_exptl_crystal_size_min 0.11
_refine_diff_density_max 0.235
_refine_diff_density_min -0.309
_refine_diff_density_rms 0.059
_refine_ls_extinction_method none
_refine_ls_goodness_of_fit_ref 1.040
_refine_ls_hydrogen_treatment constr
_refine_ls_matrix_type full
_refine_ls_number_parameters 316
_refine_ls_number_reflns 4274
_refine_ls_number_restraints 0
_refine_ls_restrained_S_all 1.040
_refine_ls_R_factor_all 0.1320
_refine_ls_R_factor_gt 0.0581
_refine_ls_shift/su_max 0.000
_refine_ls_shift/su_mean 0.000
_refine_ls_structure_factor_coef Fsqd
_refine_ls_weighting_details 'w=1/[\s^2^(Fo^2^)+(0.0259P)^2^+0.8579P] where P=(Fo^2^+2Fc^2^)/3'
_refine_ls_weighting_scheme calc
_refine_ls_wR_factor_gt 0.0897
_refine_ls_wR_factor_ref 0.1155
_reflns_Friedel_coverage 0.000
_reflns_number_gt 2464
_reflns_number_total 4274
_reflns_threshold_expression 'I > 2\s(I)'
_cod_data_source_file d3gc03165a2.cif
_cod_data_source_block 43_2
_cod_depositor_comments 'Adding full bibliography for 7247605--7247608.cif.'
_cod_database_code 7247606
_shelx_shelxl_version_number 2017/1
_shelx_space_group_comment
;
The symmetry employed for this shelxl refinement is uniquely defined
by the following loop, which should always be used as a source of
symmetry information in preference to the above space-group names.
They are only intended as comments.
;
_shelx_estimated_absorpt_t_max 0.973
_shelx_estimated_absorpt_t_min 0.965
_olex2_refinement_description
;
1. Fixed Uiso
 At 1.2 times of:
  All C(H) groups, All C(H,H) groups
2.a Ternary CH refined with riding coordinates:
 C22(H22)
2.b Secondary CH2 refined with riding coordinates:
 C23(H23A,H23B)
2.c Aromatic/amide H refined with riding coordinates:
 C3(H3), C4(H4), C5(H5), C6(H6), C8(H8), C9(H9), C10(H10), C11(H11), C12(H12),
 C14(H14), C15(H15), C16(H16), C17(H17), C18(H18), C19(H19), C20(H20), C26(H26),
  C27(H27), C29(H29), C30(H30)
;
_olex2_submission_special_instructions 'No special instructions were received'

loop_
_space_group_symop_operation_xyz
'x, y, z'
'-x, -y, -z'

loop_
_atom_site_label
_atom_site_type_symbol
_atom_site_fract_x
_atom_site_fract_y
_atom_site_fract_z
_atom_site_U_iso_or_equiv
_atom_site_adp_type
_atom_site_occupancy
_atom_site_site_symmetry_order
_atom_site_calc_flag
_atom_site_refinement_flags_posn
_atom_site_refinement_flags_adp
_atom_site_refinement_flags_occupancy
_atom_site_disorder_assembly
_atom_site_disorder_group
Cl1 Cl 0.82892(10) 0.59522(11) 0.98332(9) 0.0665(3) Uani 1 1 d . . . . .
P1 P 0.19898(9) 0.76400(9) 0.58511(7) 0.0331(2) Uani 1 1 d . . . . .
O1 O 0.1868(3) 0.9355(3) 1.0210(2) 0.0695(8) Uani 1 1 d . . . . .
O2 O 0.3252(3) 1.0239(3) 0.7850(2) 0.0650(8) Uani 1 1 d . . . . .
N1 N 0.2176(3) 0.8551(3) 0.71602(19) 0.0329(7) Uani 1 1 d . . . . .
C1 C 0.0120(3) 0.8004(3) 0.6221(3) 0.0323(8) Uani 1 1 d . . . . .
C2 C -0.0198(3) 0.8409(3) 0.7268(3) 0.0331(8) Uani 1 1 d . . . . .
C3 C -0.1543(4) 0.8549(3) 0.7674(3) 0.0407(9) Uani 1 1 d . . . . .
H3 H -0.173558 0.879953 0.838111 0.049 Uiso 1 1 calc R U . . .
C4 C -0.2598(4) 0.8312(3) 0.7020(3) 0.0472(10) Uani 1 1 d . . . . .
H4 H -0.350788 0.840758 0.728798 0.057 Uiso 1 1 calc R U . . .
C5 C -0.2314(4) 0.7934(3) 0.5972(3) 0.0459(9) Uani 1 1 d . . . . .
H5 H -0.303348 0.779006 0.553406 0.055 Uiso 1 1 calc R U . . .
C6 C -0.0965(4) 0.7768(3) 0.5572(3) 0.0403(9) Uani 1 1 d . . . . .
H6 H -0.077724 0.749945 0.486808 0.048 Uiso 1 1 calc R U . . .
C7 C 0.2708(3) 0.5979(3) 0.6347(2) 0.0313(8) Uani 1 1 d . . . . .
C8 C 0.4124(4) 0.5510(4) 0.6294(3) 0.0436(9) Uani 1 1 d . . . . .
H8 H 0.472841 0.606646 0.601992 0.052 Uiso 1 1 calc R U . . .
C9 C 0.4648(4) 0.4230(4) 0.6643(3) 0.0509(10) Uani 1 1 d . . . . .
H9 H 0.560393 0.394029 0.661485 0.061 Uiso 1 1 calc R U . . .
C10 C 0.3780(4) 0.3381(4) 0.7030(3) 0.0505(10) Uani 1 1 d . . . . .
H10 H 0.413871 0.251222 0.725234 0.061 Uiso 1 1 calc R U . . .
C11 C 0.2377(4) 0.3825(4) 0.7086(3) 0.0538(11) Uani 1 1 d . . . . .
H11 H 0.177819 0.325615 0.734898 0.065 Uiso 1 1 calc R U . . .
C12 C 0.1845(4) 0.5120(3) 0.6751(3) 0.0468(10) Uani 1 1 d . . . . .
H12 H 0.089098 0.541300 0.679843 0.056 Uiso 1 1 calc R U . . .
C13 C 0.1713(3) 0.7154(3) 0.4429(3) 0.0353(8) Uani 1 1 d . . . . .
C14 C 0.1725(3) 0.5839(3) 0.4064(3) 0.0374(9) Uani 1 1 d . . . . .
H14 H 0.183559 0.512601 0.454653 0.045 Uiso 1 1 calc R U . . .
C15 C 0.1576(3) 0.5574(4) 0.2993(3) 0.0437(9) Uani 1 1 d . . . . .
H15 H 0.158961 0.468787 0.276404 0.052 Uiso 1 1 calc R U . . .
C16 C 0.1408(4) 0.6609(4) 0.2274(3) 0.0496(10) Uani 1 1 d . . . . .
H16 H 0.132791 0.642557 0.155429 0.059 Uiso 1 1 calc R U . . .
C17 C 0.1359(4) 0.7917(4) 0.2613(3) 0.0542(11) Uani 1 1 d . . . . .
H17 H 0.121633 0.862537 0.212886 0.065 Uiso 1 1 calc R U . . .
C18 C 0.1520(4) 0.8178(4) 0.3675(3) 0.0481(10) Uani 1 1 d . . . . .
H18 H 0.150019 0.906831 0.389457 0.058 Uiso 1 1 calc R U . . .
C19 C 0.3432(3) 0.8530(3) 0.5419(3) 0.0418(9) Uani 1 1 d . . . . .
H19 H 0.382738 0.842182 0.473679 0.050 Uiso 1 1 calc R U . . .
C20 C 0.3869(4) 0.9318(3) 0.6119(3) 0.0446(9) Uani 1 1 d . . . . .
H20 H 0.461937 0.977199 0.598313 0.054 Uiso 1 1 calc R U . . .
C21 C 0.3084(4) 0.9434(4) 0.7144(3) 0.0413(9) Uani 1 1 d . . . . .
C22 C 0.1015(3) 0.8724(3) 0.7910(2) 0.0360(8) Uani 1 1 d . . . . .
H22 H 0.082478 0.967769 0.812427 0.043 Uiso 1 1 calc R U . . .
C23 C 0.1258(4) 0.7853(4) 0.8919(3) 0.0454(9) Uani 1 1 d . . . . .
H23A H 0.038006 0.785411 0.930231 0.054 Uiso 1 1 calc R U . . .
H23B H 0.161940 0.692652 0.871848 0.054 Uiso 1 1 calc R U . . .
C24 C 0.2276(4) 0.8389(4) 0.9638(3) 0.0479(10) Uani 1 1 d . . . . .
C25 C 0.3761(4) 0.7764(4) 0.9639(3) 0.0403(9) Uani 1 1 d . . . . .
C26 C 0.4668(4) 0.8335(4) 1.0267(3) 0.0507(10) Uani 1 1 d . . . . .
H26 H 0.432897 0.910097 1.066865 0.061 Uiso 1 1 calc R U . . .
C27 C 0.6054(4) 0.7804(4) 1.0314(3) 0.0528(10) Uani 1 1 d . . . . .
H27 H 0.664925 0.821104 1.073051 0.063 Uiso 1 1 calc R U . . .
C28 C 0.6542(4) 0.6662(4) 0.9734(3) 0.0436(9) Uani 1 1 d . . . . .
C29 C 0.5692(4) 0.6068(4) 0.9095(3) 0.0527(10) Uani 1 1 d . . . . .
H29 H 0.604196 0.530107 0.869845 0.063 Uiso 1 1 calc R U . . .
C30 C 0.4305(4) 0.6624(4) 0.9048(3) 0.0492(10) Uani 1 1 d . . . . .
H30 H 0.372402 0.622757 0.861053 0.059 Uiso 1 1 calc R U . . .

loop_
_atom_site_aniso_label
_atom_site_aniso_U_11
_atom_site_aniso_U_22
_atom_site_aniso_U_33
_atom_site_aniso_U_23
_atom_site_aniso_U_13
_atom_site_aniso_U_12
Cl1 0.0502(6) 0.0742(8) 0.0735(8) -0.0102(6) -0.0090(5) -0.0029(5)
P1 0.0355(5) 0.0313(5) 0.0332(5) -0.0018(4) -0.0011(4) -0.0073(4)
O1 0.068(2) 0.087(2) 0.0478(17) -0.0245(16) -0.0064(14) 0.0095(16)
O2 0.093(2) 0.0619(18) 0.0495(17) -0.0136(15) -0.0042(15) -0.0418(16)
N1 0.0348(16) 0.0346(16) 0.0308(16) -0.0026(13) 0.0000(13) -0.0104(14)
C1 0.033(2) 0.0255(19) 0.038(2) -0.0002(15) -0.0056(17) -0.0025(15)
C2 0.035(2) 0.0252(19) 0.038(2) 0.0017(16) -0.0010(17) -0.0009(15)
C3 0.042(2) 0.043(2) 0.035(2) 0.0010(17) 0.0027(18) -0.0015(18)
C4 0.032(2) 0.049(2) 0.060(3) 0.005(2) 0.003(2) -0.0030(18)
C5 0.034(2) 0.052(2) 0.052(3) 0.0005(19) -0.0130(19) -0.0073(18)
C6 0.039(2) 0.043(2) 0.039(2) -0.0045(17) -0.0020(18) -0.0065(17)
C7 0.032(2) 0.034(2) 0.0287(19) -0.0021(15) -0.0009(15) -0.0063(17)
C8 0.041(2) 0.039(2) 0.051(2) 0.0013(18) 0.0049(18) -0.0080(18)
C9 0.037(2) 0.050(3) 0.063(3) -0.003(2) -0.001(2) 0.004(2)
C10 0.056(3) 0.038(2) 0.054(3) 0.0058(19) -0.002(2) 0.003(2)
C11 0.053(3) 0.042(2) 0.068(3) 0.016(2) 0.004(2) -0.016(2)
C12 0.037(2) 0.042(2) 0.062(3) 0.006(2) 0.0001(19) -0.0054(19)
C13 0.034(2) 0.034(2) 0.037(2) -0.0028(17) 0.0022(16) -0.0045(16)
C14 0.038(2) 0.039(2) 0.035(2) 0.0016(17) -0.0028(17) -0.0072(17)
C15 0.047(2) 0.039(2) 0.045(2) -0.0124(19) -0.0007(19) -0.0092(18)
C16 0.057(3) 0.058(3) 0.032(2) -0.011(2) -0.0016(18) -0.002(2)
C17 0.077(3) 0.046(3) 0.035(2) 0.0011(19) -0.005(2) 0.005(2)
C18 0.071(3) 0.033(2) 0.039(2) -0.0042(18) -0.001(2) -0.0010(19)
C19 0.046(2) 0.045(2) 0.036(2) 0.0033(18) 0.0040(18) -0.0147(19)
C20 0.048(2) 0.043(2) 0.047(2) 0.0066(19) 0.0001(19) -0.0212(19)
C21 0.048(2) 0.039(2) 0.039(2) 0.0043(18) -0.0062(19) -0.0142(19)
C22 0.041(2) 0.033(2) 0.033(2) -0.0045(16) -0.0008(17) -0.0038(16)
C23 0.042(2) 0.058(2) 0.035(2) 0.0036(18) 0.0014(18) -0.0074(19)
C24 0.057(3) 0.061(3) 0.026(2) -0.0010(19) -0.0011(19) -0.010(2)
C25 0.048(2) 0.044(2) 0.029(2) -0.0002(17) -0.0029(18) -0.0069(19)
C26 0.062(3) 0.044(2) 0.044(2) -0.0100(19) -0.008(2) 0.000(2)
C27 0.058(3) 0.054(3) 0.049(2) -0.009(2) -0.015(2) -0.014(2)
C28 0.042(2) 0.048(2) 0.041(2) 0.0001(19) -0.0056(18) -0.0058(19)
C29 0.053(3) 0.057(3) 0.048(2) -0.020(2) -0.001(2) -0.007(2)
C30 0.049(3) 0.058(3) 0.043(2) -0.009(2) -0.0095(19) -0.014(2)

loop_
_atom_type_symbol
_atom_type_description
_atom_type_scat_dispersion_real
_atom_type_scat_dispersion_imag
_atom_type_scat_source
C C 0.0033 0.0016 'International Tables Vol C Tables 4.2.6.8 and 6.1.1.4'
H H 0.0000 0.0000 'International Tables Vol C Tables 4.2.6.8 and 6.1.1.4'
Cl Cl 0.1484 0.1585 'International Tables Vol C Tables 4.2.6.8 and 6.1.1.4'
N N 0.0061 0.0033 'International Tables Vol C Tables 4.2.6.8 and 6.1.1.4'
O O 0.0106 0.0060 'International Tables Vol C Tables 4.2.6.8 and 6.1.1.4'
P P 0.1023 0.0942 'International Tables Vol C Tables 4.2.6.8 and 6.1.1.4'

loop_
_geom_angle_atom_site_label_1
_geom_angle_atom_site_label_2
_geom_angle_atom_site_label_3
_geom_angle
_geom_angle_site_symmetry_1
_geom_angle_site_symmetry_3
_geom_angle_publ_flag
C1 P1 N1 82.69(13) . . ?
C1 P1 C13 95.23(14) . . ?
C7 P1 N1 94.67(13) . . ?
C7 P1 C1 109.14(14) . . ?
C7 P1 C13 98.52(14) . . ?
C7 P1 C19 108.91(15) . . ?
C13 P1 N1 166.58(13) . . ?
C19 P1 N1 82.60(14) . . ?
C19 P1 C1 140.06(15) . . ?
C19 P1 C13 90.76(15) . . ?
C21 N1 P1 115.9(2) . . ?
C21 N1 C22 120.2(3) . . ?
C22 N1 P1 118.3(2) . . ?
C2 C1 P1 116.1(2) . . ?
C2 C1 C6 118.4(3) . . ?
C6 C1 P1 125.2(3) . . ?
C1 C2 C22 115.7(3) . . ?
C3 C2 C1 121.3(3) . . ?
C3 C2 C22 122.9(3) . . ?
C2 C3 H3 120.3 . . ?
C2 C3 C4 119.3(3) . . ?
C4 C3 H3 120.3 . . ?
C3 C4 H4 119.8 . . ?
C3 C4 C5 120.5(3) . . ?
C5 C4 H4 119.8 . . ?
C4 C5 H5 119.9 . . ?
C6 C5 C4 120.2(3) . . ?
C6 C5 H5 119.9 . . ?
C1 C6 H6 119.9 . . ?
C5 C6 C1 120.2(3) . . ?
C5 C6 H6 119.9 . . ?
C8 C7 P1 121.5(3) . . ?
C12 C7 P1 120.6(3) . . ?
C12 C7 C8 117.9(3) . . ?
C7 C8 H8 119.6 . . ?
C9 C8 C7 120.8(3) . . ?
C9 C8 H8 119.6 . . ?
C8 C9 H9 119.6 . . ?
C10 C9 C8 120.8(3) . . ?
C10 C9 H9 119.6 . . ?
C9 C10 H10 120.4 . . ?
C11 C10 C9 119.2(3) . . ?
C11 C10 H10 120.4 . . ?
C10 C11 H11 119.9 . . ?
C10 C11 C12 120.2(3) . . ?
C12 C11 H11 119.9 . . ?
C7 C12 C11 121.1(3) . . ?
C7 C12 H12 119.5 . . ?
C11 C12 H12 119.5 . . ?
C14 C13 P1 125.2(3) . . ?
C18 C13 P1 117.9(2) . . ?
C18 C13 C14 116.8(3) . . ?
C13 C14 H14 119.4 . . ?
C15 C14 C13 121.1(3) . . ?
C15 C14 H14 119.4 . . ?
C14 C15 H15 119.9 . . ?
C16 C15 C14 120.3(3) . . ?
C16 C15 H15 119.9 . . ?
C15 C16 H16 120.0 . . ?
C15 C16 C17 119.9(3) . . ?
C17 C16 H16 120.0 . . ?
C16 C17 H17 120.1 . . ?
C16 C17 C18 119.7(4) . . ?
C18 C17 H17 120.1 . . ?
C13 C18 H18 118.9 . . ?
C17 C18 C13 122.1(3) . . ?
C17 C18 H18 118.9 . . ?
P1 C19 H19 121.7 . . ?
C20 C19 P1 116.6(3) . . ?
C20 C19 H19 121.7 . . ?
C19 C20 H20 122.5 . . ?
C19 C20 C21 114.9(3) . . ?
C21 C20 H20 122.5 . . ?
O2 C21 N1 126.9(3) . . ?
O2 C21 C20 123.7(3) . . ?
N1 C21 C20 109.4(3) . . ?
N1 C22 C2 104.2(2) . . ?
N1 C22 H22 108.4 . . ?
N1 C22 C23 114.0(3) . . ?
C2 C22 H22 108.4 . . ?
C2 C22 C23 113.2(3) . . ?
C23 C22 H22 108.4 . . ?
C22 C23 H23A 109.5 . . ?
C22 C23 H23B 109.5 . . ?
H23A C23 H23B 108.0 . . ?
C24 C23 C22 110.9(3) . . ?
C24 C23 H23A 109.5 . . ?
C24 C23 H23B 109.5 . . ?
O1 C24 C23 119.3(4) . . ?
O1 C24 C25 119.9(3) . . ?
C25 C24 C23 120.9(3) . . ?
C26 C25 C24 118.8(3) . . ?
C26 C25 C30 117.4(3) . . ?
C30 C25 C24 123.8(3) . . ?
C25 C26 H26 119.0 . . ?
C27 C26 C25 121.9(3) . . ?
C27 C26 H26 119.0 . . ?
C26 C27 H27 120.6 . . ?
C28 C27 C26 118.7(3) . . ?
C28 C27 H27 120.6 . . ?
C27 C28 Cl1 118.6(3) . . ?
C29 C28 Cl1 119.8(3) . . ?
C29 C28 C27 121.6(3) . . ?
C28 C29 H29 120.5 . . ?
C28 C29 C30 119.0(3) . . ?
C30 C29 H29 120.5 . . ?
C25 C30 H30 119.3 . . ?
C29 C30 C25 121.4(3) . . ?
C29 C30 H30 119.3 . . ?

loop_
_geom_bond_atom_site_label_1
_geom_bond_atom_site_label_2
_geom_bond_distance
_geom_bond_site_symmetry_2
_geom_bond_publ_flag
Cl1 C28 1.746(4) . ?
P1 N1 1.907(3) . ?
P1 C1 1.848(3) . ?
P1 C7 1.816(3) . ?
P1 C13 1.888(3) . ?
P1 C19 1.845(3) . ?
O1 C24 1.215(4) . ?
O2 C21 1.230(4) . ?
N1 C21 1.342(4) . ?
N1 C22 1.442(4) . ?
C1 C2 1.389(4) . ?
C1 C6 1.399(4) . ?
C2 C3 1.380(4) . ?
C2 C22 1.519(4) . ?
C3 H3 0.9300 . ?
C3 C4 1.380(5) . ?
C4 H4 0.9300 . ?
C4 C5 1.380(5) . ?
C5 H5 0.9300 . ?
C5 C6 1.379(4) . ?
C6 H6 0.9300 . ?
C7 C8 1.385(4) . ?
C7 C12 1.379(4) . ?
C8 H8 0.9300 . ?
C8 C9 1.378(5) . ?
C9 H9 0.9300 . ?
C9 C10 1.369(5) . ?
C10 H10 0.9300 . ?
C10 C11 1.369(5) . ?
C11 H11 0.9300 . ?
C11 C12 1.387(5) . ?
C12 H12 0.9300 . ?
C13 C14 1.392(4) . ?
C13 C18 1.389(4) . ?
C14 H14 0.9300 . ?
C14 C15 1.387(4) . ?
C15 H15 0.9300 . ?
C15 C16 1.367(5) . ?
C16 H16 0.9300 . ?
C16 C17 1.370(5) . ?
C17 H17 0.9300 . ?
C17 C18 1.377(4) . ?
C18 H18 0.9300 . ?
C19 H19 0.9300 . ?
C19 C20 1.304(4) . ?
C20 H20 0.9300 . ?
C20 C21 1.476(5) . ?
C22 H22 0.9800 . ?
C22 C23 1.540(4) . ?
C23 H23A 0.9700 . ?
C23 H23B 0.9700 . ?
C23 C24 1.514(5) . ?
C24 C25 1.483(5) . ?
C25 C26 1.386(5) . ?
C25 C30 1.388(5) . ?
C26 H26 0.9300 . ?
C26 C27 1.373(5) . ?
C27 H27 0.9300 . ?
C27 C28 1.370(5) . ?
C28 C29 1.367(5) . ?
C29 H29 0.9300 . ?
C29 C30 1.380(5) . ?
C30 H30 0.9300 . ?

loop_
_geom_torsion_atom_site_label_1
_geom_torsion_atom_site_label_2
_geom_torsion_atom_site_label_3
_geom_torsion_atom_site_label_4
_geom_torsion
_geom_torsion_site_symmetry_1
_geom_torsion_site_symmetry_2
_geom_torsion_site_symmetry_3
_geom_torsion_site_symmetry_4
_geom_torsion_publ_flag
Cl1 C28 C29 C30 178.4(3) . . . . ?
P1 N1 C21 O2 170.9(3) . . . . ?
P1 N1 C21 C20 -8.2(4) . . . . ?
P1 N1 C22 C2 -14.3(3) . . . . ?
P1 N1 C22 C23 109.6(3) . . . . ?
P1 C1 C2 C3 -172.0(2) . . . . ?
P1 C1 C2 C22 9.8(4) . . . . ?
P1 C1 C6 C5 172.6(3) . . . . ?
P1 C7 C8 C9 -177.9(3) . . . . ?
P1 C7 C12 C11 176.9(3) . . . . ?
P1 C13 C14 C15 -177.0(2) . . . . ?
P1 C13 C18 C17 177.7(3) . . . . ?
P1 C19 C20 C21 -3.1(4) . . . . ?
O1 C24 C25 C26 -2.6(5) . . . . ?
O1 C24 C25 C30 177.1(4) . . . . ?
N1 P1 C1 C2 -14.0(2) . . . . ?
N1 P1 C1 C6 172.9(3) . . . . ?
N1 P1 C7 C8 -88.4(3) . . . . ?
N1 P1 C7 C12 94.3(3) . . . . ?
N1 P1 C13 C14 -175.5(5) . . . . ?
N1 P1 C13 C18 6.4(7) . . . . ?
N1 P1 C19 C20 -1.1(3) . . . . ?
N1 C22 C23 C24 72.4(4) . . . . ?
C1 P1 C7 C8 -172.3(3) . . . . ?
C1 P1 C7 C12 10.5(3) . . . . ?
C1 P1 C13 C14 -95.1(3) . . . . ?
C1 P1 C13 C18 86.8(3) . . . . ?
C1 P1 C19 C20 68.1(4) . . . . ?
C1 C2 C3 C4 -1.6(5) . . . . ?
C1 C2 C22 N1 2.8(4) . . . . ?
C1 C2 C22 C23 -121.6(3) . . . . ?
C2 C1 C6 C5 -0.3(5) . . . . ?
C2 C3 C4 C5 0.3(5) . . . . ?
C2 C22 C23 C24 -168.7(3) . . . . ?
C3 C2 C22 N1 -175.4(3) . . . . ?
C3 C2 C22 C23 60.2(4) . . . . ?
C3 C4 C5 C6 1.0(5) . . . . ?
C4 C5 C6 C1 -1.0(5) . . . . ?
C6 C1 C2 C3 1.6(5) . . . . ?
C6 C1 C2 C22 -176.7(3) . . . . ?
C7 P1 C1 C2 78.4(3) . . . . ?
C7 P1 C1 C6 -94.6(3) . . . . ?
C7 P1 C13 C14 15.2(3) . . . . ?
C7 P1 C13 C18 -162.9(3) . . . . ?
C7 P1 C19 C20 -93.5(3) . . . . ?
C7 C8 C9 C10 1.4(5) . . . . ?
C8 C7 C12 C11 -0.4(5) . . . . ?
C8 C9 C10 C11 -1.1(6) . . . . ?
C9 C10 C11 C12 0.2(6) . . . . ?
C10 C11 C12 C7 0.6(6) . . . . ?
C12 C7 C8 C9 -0.6(5) . . . . ?
C13 P1 C1 C2 179.3(2) . . . . ?
C13 P1 C1 C6 6.3(3) . . . . ?
C13 P1 C7 C8 89.1(3) . . . . ?
C13 P1 C7 C12 -88.1(3) . . . . ?
C13 P1 C19 C20 167.2(3) . . . . ?
C13 C14 C15 C16 -0.2(5) . . . . ?
C14 C13 C18 C17 -0.5(5) . . . . ?
C14 C15 C16 C17 -1.4(5) . . . . ?
C15 C16 C17 C18 2.0(6) . . . . ?
C16 C17 C18 C13 -1.1(6) . . . . ?
C18 C13 C14 C15 1.1(5) . . . . ?
C19 P1 C1 C2 -83.2(3) . . . . ?
C19 P1 C1 C6 103.7(3) . . . . ?
C19 P1 C7 C8 -4.7(3) . . . . ?
C19 P1 C7 C12 178.1(3) . . . . ?
C19 P1 C13 C14 124.4(3) . . . . ?
C19 P1 C13 C18 -53.6(3) . . . . ?
C19 C20 C21 O2 -171.9(3) . . . . ?
C19 C20 C21 N1 7.3(4) . . . . ?
C21 N1 C22 C2 138.3(3) . . . . ?
C21 N1 C22 C23 -97.8(3) . . . . ?
C22 N1 C21 O2 17.7(5) . . . . ?
C22 N1 C21 C20 -161.5(3) . . . . ?
C22 C2 C3 C4 176.5(3) . . . . ?
C22 C23 C24 O1 79.8(4) . . . . ?
C22 C23 C24 C25 -99.3(4) . . . . ?
C23 C24 C25 C26 176.6(3) . . . . ?
C23 C24 C25 C30 -3.8(5) . . . . ?
C24 C25 C26 C27 179.5(3) . . . . ?
C24 C25 C30 C29 -178.7(3) . . . . ?
C25 C26 C27 C28 -1.1(6) . . . . ?
C26 C25 C30 C29 1.0(5) . . . . ?
C26 C27 C28 Cl1 -177.6(3) . . . . ?
C26 C27 C28 C29 1.7(6) . . . . ?
C27 C28 C29 C30 -1.0(6) . . . . ?
C28 C29 C30 C25 -0.4(6) . . . . ?
C30 C25 C26 C27 -0.2(5) . . . . ?
